data_8106874
loop_
_publ_author_name
'Hosten, Eric C.'
'Betz, Richard'

_publ_section_title
;
 Crystal structure of bis(ethyltriphenylphos-phonium)
 tetrabromidocuprate(II), (C20H20P)2[CuBr4]
;
_journal_issue 2
_journal_name_full 'Zeitschrift f\"ur Kristallographie - New Crystal Structures'
_journal_page_first 355
_journal_page_last 359
_journal_paper_doi 10.1515/ncrs-2014-9028
_journal_volume 231
_journal_year 2016
_chemical_formula_moiety '2(C20 H20 P), Br4 Cu'
_chemical_formula_sum 'C40 H40 Br4 Cu P2'
_chemical_formula_weight 965.84
_chemical_name_common
;
bis(ethyltriphenylphosphonium) tetrabromidocuprate(II)
;
_chemical_name_systematic
;
bis(ethyltriphenylphosphonium) tetrabromidocuprate(II)
;
_space_group_IT_number 14
_space_group_name_Hall '-P 2yn'
_space_group_name_H-M_alt 'P 1 21/n 1'
_symmetry_cell_setting monoclinic
_symmetry_Int_Tables_number 14
_symmetry_space_group_name_Hall '-P 2yn'
_symmetry_space_group_name_H-M 'P 1 21/n 1'
_atom_sites_solution_hydrogens geom
_atom_sites_solution_primary direct
_atom_sites_solution_secondary difmap
_cell_angle_alpha 90
_cell_angle_beta 91.016(2)
_cell_angle_gamma 90
_cell_formula_units_Z 8
_cell_length_a 24.6469(9)
_cell_length_b 12.4301(5)
_cell_length_c 25.5369(9)
_cell_measurement_reflns_used 9986
_cell_measurement_temperature 200(2)
_cell_measurement_theta_max 24.26
_cell_measurement_theta_min 2.28
_cell_volume 7822.3(5)
_computing_cell_refinement 'SAINT (Bruker, 2010)'
_computing_data_collection 'APEX2 (Bruker, 2010)'
_computing_data_reduction SAINT
_computing_molecular_graphics 'ORTEPIII (Farrugia, 2012), Mercury (Macrae et al., 2008)'
_computing_publication_material 'SHELXL-97, PLATON (Spek, 2009)'
_computing_structure_refinement 'SHELXL-97 (Sheldrick, 2008)'
_computing_structure_solution 'SHELXS-97 (Sheldrick, 2008)'
_diffrn_ambient_temperature 200(2)
_diffrn_measured_fraction_theta_full 0.998
_diffrn_measured_fraction_theta_max 0.995
_diffrn_measurement_device_type 'Bruker APEX-II CCD'
_diffrn_measurement_method '\f and \w scans'
_diffrn_radiation_monochromator graphite
_diffrn_radiation_source 'fine-focus sealed tube'
_diffrn_radiation_type MoK\a
_diffrn_radiation_wavelength 0.71069
_diffrn_reflns_av_unetI/netI 0.0954
_diffrn_reflns_limit_h_max 32
_diffrn_reflns_limit_h_min -32
_diffrn_reflns_limit_k_max 16
_diffrn_reflns_limit_k_min -16
_diffrn_reflns_limit_l_max 34
_diffrn_reflns_limit_l_min -33
_diffrn_reflns_number 19458
_diffrn_reflns_theta_full 25.242
_diffrn_reflns_theta_max 28.363
_diffrn_reflns_theta_min 1.138
_exptl_absorpt_coefficient_mu 4.754
_exptl_absorpt_correction_T_max 1.0000
_exptl_absorpt_correction_T_min 0.7570
_exptl_absorpt_correction_type numerical
_exptl_absorpt_process_details
;                                                              
SADABS (Bruker, 2008)                                          
;
_exptl_crystal_colour red
_exptl_crystal_density_diffrn 1.640
_exptl_crystal_density_method 'not measured'
_exptl_crystal_description platelet
_exptl_crystal_F_000 3832
_exptl_crystal_size_max 0.304
_exptl_crystal_size_mid 0.258
_exptl_crystal_size_min 0.048
_refine_diff_density_max 1.349
_refine_diff_density_min -1.120
_refine_diff_density_rms 0.169
_refine_ls_extinction_method none
_refine_ls_goodness_of_fit_ref 1.090
_refine_ls_hydrogen_treatment constr
_refine_ls_matrix_type full
_refine_ls_number_parameters 852
_refine_ls_number_reflns 19458
_refine_ls_number_restraints 0
_refine_ls_restrained_S_all 1.090
_refine_ls_R_factor_all 0.1326
_refine_ls_R_factor_gt 0.0733
_refine_ls_shift/su_max 0.001
_refine_ls_shift/su_mean 0.000
_refine_ls_structure_factor_coef Fsqd
_refine_ls_weighting_details 'w=1/[\s^2^(Fo^2^)+(0.0388P)^2^+65.2926P] where P=(Fo^2^+2Fc^2^)/3'
_refine_ls_weighting_scheme calc
_refine_ls_wR_factor_gt 0.1603
_refine_ls_wR_factor_ref 0.1806
_reflns_number_gt 11882
_reflns_number_total 19458
_reflns_threshold_expression >2sigma(I)
_cod_data_source_file suppl_ncrs-2014-9028_suppl.cif
_cod_data_source_block I
_cod_depositor_comments
;
The following automatic conversions were performed:

data item '_symmetry_cell_setting' value 'Monoclinic' was changed to
'monoclinic' in accordance with the built-in table derived from the
CIF Core dictionary named 'cif_core.dic' version 2.4.5 last updated
on 2014-11-21.

Automatic conversion script
Id: cif_fix_values 8738 2021-04-28 16:35:53Z antanas 
;
_cod_original_sg_symbol_H-M 'P 21/n'
_cod_database_code 8106874

loop_
_space_group_symop_operation_xyz
'x, y, z'
'-x+1/2, y+1/2, -z+1/2'
'-x, -y, -z'
'x-1/2, -y-1/2, z-1/2'

loop_
_atom_site_label
_atom_site_type_symbol
_atom_site_fract_x
_atom_site_fract_y
_atom_site_fract_z
_atom_site_U_iso_or_equiv
_atom_site_adp_type
_atom_site_occupancy
_atom_site_site_symmetry_order
_atom_site_calc_flag
_atom_site_refinement_flags_posn
_atom_site_refinement_flags_adp
_atom_site_refinement_flags_occupancy
_atom_site_disorder_assembly
_atom_site_disorder_group
Br11 Br 0.41734(4) 0.36082(8) 0.64480(3) 0.0371(2) Uani 1 1 d . . . . .
Br12 Br 0.43208(4) 0.07584(8) 0.62522(4) 0.0426(2) Uani 1 1 d . . . . .
Br13 Br 0.39177(4) 0.16645(7) 0.49817(3) 0.0346(2) Uani 1 1 d . . . . .
Br14 Br 0.29179(4) 0.28102(9) 0.58247(4) 0.0421(2) Uani 1 1 d . . . . .
Br21 Br 0.50791(4) 0.16997(7) 0.09922(4) 0.0354(2) Uani 1 1 d . . . . .
Br22 Br 0.42770(4) 0.26520(9) 0.20742(3) 0.0431(2) Uani 1 1 d . . . . .
Br23 Br 0.36418(4) 0.38624(7) 0.09745(3) 0.0330(2) Uani 1 1 d . . . . .
Br24 Br 0.37217(4) 0.10677(8) 0.05918(4) 0.0416(2) Uani 1 1 d . . . . .
Cu1 Cu 0.38395(4) 0.22207(8) 0.58752(4) 0.0274(2) Uani 1 1 d . . . . .
Cu2 Cu 0.41836(4) 0.23142(8) 0.11547(4) 0.0282(2) Uani 1 1 d . . . . .
P1 P 0.41531(9) 0.77718(18) 0.51221(8) 0.0268(5) Uani 1 1 d . . . . .
P2 P 0.76573(9) 0.18333(19) 0.27438(8) 0.0289(5) Uani 1 1 d . . . . .
P3 P 0.01833(9) 0.27755(17) 0.41696(8) 0.0252(4) Uani 1 1 d . . . . .
P4 P 0.22496(9) 0.30970(19) 0.23191(9) 0.0312(5) Uani 1 1 d . . . . .
C11 C 0.4508(4) 0.8758(7) 0.4763(4) 0.039(2) Uani 1 1 d . . . . .
H11A H 0.4497 0.9448 0.4956 0.047 Uiso 1 1 calc R U . . .
H11B H 0.4892 0.8538 0.4737 0.047 Uiso 1 1 calc R U . . .
C12 C 0.4274(4) 0.8933(9) 0.4209(4) 0.053(3) Uani 1 1 d . . . . .
H12A H 0.4479 0.9501 0.4034 0.080 Uiso 1 1 calc R U . . .
H12B H 0.3892 0.9147 0.4230 0.080 Uiso 1 1 calc R U . . .
H12C H 0.4301 0.8264 0.4008 0.080 Uiso 1 1 calc R U . . .
C21 C 0.8013(3) 0.2580(7) 0.2256(3) 0.0298(19) Uani 1 1 d . . . . .
H21A H 0.8171 0.2071 0.2003 0.036 Uiso 1 1 calc R U . . .
H21B H 0.7751 0.3042 0.2062 0.036 Uiso 1 1 calc R U . . .
C22 C 0.8463(4) 0.3282(9) 0.2484(4) 0.050(3) Uani 1 1 d . . . . .
H22A H 0.8654 0.3641 0.2200 0.075 Uiso 1 1 calc R U . . .
H22B H 0.8720 0.2834 0.2685 0.075 Uiso 1 1 calc R U . . .
H22C H 0.8307 0.3824 0.2716 0.075 Uiso 1 1 calc R U . . .
C31 C -0.0166(4) 0.3807(7) 0.4502(3) 0.034(2) Uani 1 1 d . . . . .
H31A H -0.0205 0.3600 0.4874 0.041 Uiso 1 1 calc R U . . .
H31B H 0.0051 0.4477 0.4492 0.041 Uiso 1 1 calc R U . . .
C32 C -0.0733(4) 0.4024(8) 0.4260(4) 0.037(2) Uani 1 1 d . . . . .
H32A H -0.0695 0.4283 0.3900 0.056 Uiso 1 1 calc R U . . .
H32B H -0.0919 0.4570 0.4467 0.056 Uiso 1 1 calc R U . . .
H32C H -0.0945 0.3357 0.4258 0.056 Uiso 1 1 calc R U . . .
C41 C 0.2776(4) 0.2390(8) 0.1984(4) 0.043(2) Uani 1 1 d . . . . .
H41A H 0.3033 0.2920 0.1840 0.052 Uiso 1 1 calc R U . . .
H41B H 0.2978 0.1937 0.2239 0.052 Uiso 1 1 calc R U . . .
C42 C 0.2562(5) 0.1681(8) 0.1540(4) 0.058(3) Uani 1 1 d . . . . .
H42A H 0.2336 0.2113 0.1300 0.087 Uiso 1 1 calc R U . . .
H42B H 0.2345 0.1095 0.1684 0.087 Uiso 1 1 calc R U . . .
H42C H 0.2868 0.1379 0.1349 0.087 Uiso 1 1 calc R U . . .
C111 C 0.4413(4) 0.7691(8) 0.5783(3) 0.035(2) Uani 1 1 d . . . . .
C112 C 0.4892(4) 0.8141(10) 0.5916(4) 0.056(3) Uani 1 1 d . . . . .
H112 H 0.5081 0.8577 0.5674 0.067 Uiso 1 1 calc R U . . .
C113 C 0.5108(5) 0.7952(12) 0.6426(5) 0.071(4) Uani 1 1 d . . . . .
H113 H 0.5446 0.8265 0.6528 0.086 Uiso 1 1 calc R U . . .
C114 C 0.4840(6) 0.7333(13) 0.6765(4) 0.076(4) Uani 1 1 d . . . . .
H114 H 0.4987 0.7220 0.7107 0.092 Uiso 1 1 calc R U . . .
C115 C 0.4356(7) 0.6863(12) 0.6626(4) 0.081(4) Uani 1 1 d . . . . .
H115 H 0.4175 0.6410 0.6866 0.097 Uiso 1 1 calc R U . . .
C116 C 0.4134(5) 0.7048(10) 0.6135(4) 0.061(3) Uani 1 1 d . . . . .
H116 H 0.3794 0.6740 0.6037 0.073 Uiso 1 1 calc R U . . .
C121 C 0.4215(3) 0.6464(7) 0.4833(3) 0.0277(18) Uani 1 1 d . . . . .
C122 C 0.4618(4) 0.6248(8) 0.4482(3) 0.036(2) Uani 1 1 d . . . . .
H122 H 0.4835 0.6818 0.4354 0.044 Uiso 1 1 calc R U . . .
C123 C 0.4707(4) 0.5201(8) 0.4313(4) 0.039(2) Uani 1 1 d . . . . .
H123 H 0.4989 0.5049 0.4075 0.047 Uiso 1 1 calc R U . . .
C124 C 0.4385(4) 0.4390(8) 0.4496(4) 0.042(2) Uani 1 1 d . . . . .
H124 H 0.4442 0.3674 0.4379 0.050 Uiso 1 1 calc R U . . .
C125 C 0.3979(4) 0.4597(7) 0.4846(4) 0.039(2) Uani 1 1 d . . . . .
H125 H 0.3756 0.4028 0.4965 0.047 Uiso 1 1 calc R U . . .
C126 C 0.3897(4) 0.5623(7) 0.5022(4) 0.036(2) Uani 1 1 d . . . . .
H126 H 0.3625 0.5763 0.5272 0.043 Uiso 1 1 calc R U . . .
C131 C 0.3459(3) 0.8181(6) 0.5137(3) 0.0248(17) Uani 1 1 d . . . . .
C132 C 0.3054(3) 0.7676(7) 0.4836(3) 0.0328(19) Uani 1 1 d . . . . .
H132 H 0.3138 0.7050 0.4640 0.039 Uiso 1 1 calc R U . . .
C133 C 0.2531(4) 0.8084(8) 0.4820(4) 0.039(2) Uani 1 1 d . . . . .
H133 H 0.2253 0.7732 0.4622 0.047 Uiso 1 1 calc R U . . .
C134 C 0.2418(4) 0.9012(9) 0.5097(4) 0.044(3) Uani 1 1 d . . . . .
H134 H 0.2060 0.9297 0.5087 0.053 Uiso 1 1 calc R U . . .
C135 C 0.2817(4) 0.9532(8) 0.5390(4) 0.038(2) Uani 1 1 d . . . . .
H135 H 0.2737 1.0178 0.5572 0.046 Uiso 1 1 calc R U . . .
C136 C 0.3334(4) 0.9096(7) 0.5412(3) 0.036(2) Uani 1 1 d . . . . .
H136 H 0.3607 0.9436 0.5621 0.043 Uiso 1 1 calc R U . . .
C211 C 0.7015(3) 0.1419(7) 0.2480(3) 0.0297(19) Uani 1 1 d . . . . .
C212 C 0.6951(4) 0.1271(7) 0.1944(3) 0.037(2) Uani 1 1 d . . . . .
H212 H 0.7251 0.1378 0.1721 0.044 Uiso 1 1 calc R U . . .
C213 C 0.6453(4) 0.0968(8) 0.1730(4) 0.047(3) Uani 1 1 d . . . . .
H213 H 0.6411 0.0864 0.1363 0.056 Uiso 1 1 calc R U . . .
C214 C 0.6019(4) 0.0818(8) 0.2055(4) 0.048(3) Uani 1 1 d . . . . .
H214 H 0.5675 0.0628 0.1910 0.057 Uiso 1 1 calc R U . . .
C215 C 0.6082(4) 0.0946(8) 0.2600(4) 0.045(2) Uani 1 1 d . . . . .
H215 H 0.5784 0.0822 0.2823 0.054 Uiso 1 1 calc R U . . .
C216 C 0.6576(4) 0.1250(8) 0.2804(4) 0.039(2) Uani 1 1 d . . . . .
H216 H 0.6619 0.1347 0.3172 0.046 Uiso 1 1 calc R U . . .
C221 C 0.7543(3) 0.2719(7) 0.3284(3) 0.0293(18) Uani 1 1 d . . . . .
C222 C 0.7182(4) 0.3558(8) 0.3218(4) 0.038(2) Uani 1 1 d . . . . .
H222 H 0.6972 0.3604 0.2904 0.046 Uiso 1 1 calc R U . . .
C223 C 0.7122(4) 0.4324(8) 0.3595(4) 0.047(3) Uani 1 1 d . . . . .
H223 H 0.6868 0.4891 0.3546 0.057 Uiso 1 1 calc R U . . .
C224 C 0.7436(4) 0.4270(8) 0.4054(4) 0.047(3) Uani 1 1 d . . . . .
H224 H 0.7396 0.4803 0.4317 0.056 Uiso 1 1 calc R U . . .
C225 C 0.7806(4) 0.3439(8) 0.4126(4) 0.044(3) Uani 1 1 d . . . . .
H225 H 0.8023 0.3404 0.4437 0.053 Uiso 1 1 calc R U . . .
C226 C 0.7859(4) 0.2663(8) 0.3742(3) 0.038(2) Uani 1 1 d . . . . .
H226 H 0.8110 0.2091 0.3790 0.045 Uiso 1 1 calc R U . . .
C231 C 0.8052(4) 0.0692(7) 0.2953(3) 0.0309(19) Uani 1 1 d . . . . .
C232 C 0.7846(4) -0.0007(8) 0.3325(4) 0.042(2) Uani 1 1 d . . . . .
H232 H 0.7501 0.0129 0.3471 0.051 Uiso 1 1 calc R U . . .
C233 C 0.8140(5) -0.0894(9) 0.3484(4) 0.052(3) Uani 1 1 d . . . . .
H233 H 0.7994 -0.1376 0.3734 0.063 Uiso 1 1 calc R U . . .
C234 C 0.8640(5) -0.1082(8) 0.3282(4) 0.050(3) Uani 1 1 d . . . . .
H234 H 0.8844 -0.1692 0.3393 0.060 Uiso 1 1 calc R U . . .
C235 C 0.8847(4) -0.0394(9) 0.2919(4) 0.047(3) Uani 1 1 d . . . . .
H235 H 0.9197 -0.0528 0.2783 0.056 Uiso 1 1 calc R U . . .
C236 C 0.8554(4) 0.0504(8) 0.2743(4) 0.039(2) Uani 1 1 d . . . . .
H236 H 0.8697 0.0972 0.2486 0.047 Uiso 1 1 calc R U . . .
C311 C -0.0147(3) 0.1507(7) 0.4238(3) 0.0262(18) Uani 1 1 d . . . . .
C312 C -0.0501(3) 0.1324(8) 0.4635(3) 0.033(2) Uani 1 1 d . . . . .
H312 H -0.0606 0.1906 0.4852 0.039 Uiso 1 1 calc R U . . .
C313 C -0.0710(4) 0.0306(8) 0.4726(4) 0.043(2) Uani 1 1 d . . . . .
H313 H -0.0948 0.0188 0.5009 0.052 Uiso 1 1 calc R U . . .
C314 C -0.0571(4) -0.0529(8) 0.4404(4) 0.043(2) Uani 1 1 d . . . . .
H314 H -0.0722 -0.1224 0.4456 0.051 Uiso 1 1 calc R U . . .
C315 C -0.0212(4) -0.0360(8) 0.4003(4) 0.043(2) Uani 1 1 d . . . . .
H315 H -0.0111 -0.0943 0.3785 0.051 Uiso 1 1 calc R U . . .
C316 C 0.0004(4) 0.0657(7) 0.3917(4) 0.033(2) Uani 1 1 d . . . . .
H316 H 0.0252 0.0771 0.3642 0.040 Uiso 1 1 calc R U . . .
C321 C 0.0213(3) 0.3203(7) 0.3500(3) 0.0251(17) Uani 1 1 d . . . . .
C322 C 0.0497(4) 0.4142(7) 0.3404(3) 0.0319(19) Uani 1 1 d . . . . .
H322 H 0.0705 0.4467 0.3678 0.038 Uiso 1 1 calc R U . . .
C323 C 0.0481(4) 0.4613(8) 0.2912(4) 0.040(2) Uani 1 1 d . . . . .
H323 H 0.0670 0.5265 0.2849 0.048 Uiso 1 1 calc R U . . .
C324 C 0.0185(4) 0.4117(8) 0.2511(4) 0.041(2) Uani 1 1 d . . . . .
H324 H 0.0178 0.4430 0.2172 0.050 Uiso 1 1 calc R U . . .
C325 C -0.0098(4) 0.3184(8) 0.2596(3) 0.040(2) Uani 1 1 d . . . . .
H325 H -0.0295 0.2855 0.2317 0.048 Uiso 1 1 calc R U . . .
C326 C -0.0096(4) 0.2717(8) 0.3092(3) 0.035(2) Uani 1 1 d . . . . .
H326 H -0.0299 0.2082 0.3155 0.042 Uiso 1 1 calc R U . . .
C331 C 0.0862(3) 0.2624(7) 0.4428(3) 0.0266(17) Uani 1 1 d . . . . .
C332 C 0.1041(4) 0.3163(9) 0.4871(4) 0.046(2) Uani 1 1 d . . . . .
H332 H 0.0815 0.3675 0.5036 0.055 Uiso 1 1 calc R U . . .
C333 C 0.1556(4) 0.2945(11) 0.5071(4) 0.056(3) Uani 1 1 d . . . . .
H333 H 0.1682 0.3310 0.5376 0.068 Uiso 1 1 calc R U . . .
C334 C 0.1885(4) 0.2215(8) 0.4834(4) 0.047(3) Uani 1 1 d . . . . .
H334 H 0.2238 0.2079 0.4975 0.057 Uiso 1 1 calc R U . . .
C335 C 0.1709(4) 0.1678(9) 0.4396(5) 0.058(3) Uani 1 1 d . . . . .
H335 H 0.1937 0.1166 0.4233 0.069 Uiso 1 1 calc R U . . .
C336 C 0.1201(4) 0.1883(8) 0.4193(4) 0.046(3) Uani 1 1 d . . . . .
H336 H 0.1079 0.1514 0.3887 0.055 Uiso 1 1 calc R U . . .
C411 C 0.2489(4) 0.3491(8) 0.2953(4) 0.039(2) Uani 1 1 d . . . . .
C412 C 0.2123(4) 0.3650(8) 0.3360(4) 0.041(2) Uani 1 1 d . . . . .
H412 H 0.1745 0.3544 0.3300 0.049 Uiso 1 1 calc R U . . .
C413 C 0.2316(6) 0.3963(9) 0.3847(4) 0.062(4) Uani 1 1 d . . . . .
H413 H 0.2069 0.4060 0.4125 0.075 Uiso 1 1 calc R U . . .
C414 C 0.2850(7) 0.4131(10) 0.3934(5) 0.074(4) Uani 1 1 d . . . . .
H414 H 0.2978 0.4337 0.4273 0.089 Uiso 1 1 calc R U . . .
C415 C 0.3210(6) 0.4006(9) 0.3533(5) 0.066(4) Uani 1 1 d . . . . .
H415 H 0.3585 0.4147 0.3597 0.079 Uiso 1 1 calc R U . . .
C416 C 0.3040(4) 0.3680(9) 0.3039(4) 0.052(3) Uani 1 1 d . . . . .
H416 H 0.3293 0.3588 0.2766 0.062 Uiso 1 1 calc R U . . .
C421 C 0.1692(4) 0.2199(7) 0.2390(3) 0.033(2) Uani 1 1 d . . . . .
C422 C 0.1244(4) 0.2251(8) 0.2049(4) 0.041(2) Uani 1 1 d . . . . .
H422 H 0.1220 0.2811 0.1796 0.049 Uiso 1 1 calc R U . . .
C423 C 0.0832(5) 0.1488(9) 0.2077(5) 0.057(3) Uani 1 1 d . . . . .
H423 H 0.0526 0.1532 0.1848 0.069 Uiso 1 1 calc R U . . .
C424 C 0.0871(5) 0.0683(9) 0.2433(5) 0.060(3) Uani 1 1 d . . . . .
H424 H 0.0593 0.0155 0.2447 0.072 Uiso 1 1 calc R U . . .
C425 C 0.1303(5) 0.0618(8) 0.2772(4) 0.055(3) Uani 1 1 d . . . . .
H425 H 0.1318 0.0054 0.3023 0.066 Uiso 1 1 calc R U . . .
C426 C 0.1717(4) 0.1358(8) 0.2758(4) 0.041(2) Uani 1 1 d . . . . .
H426 H 0.2018 0.1300 0.2994 0.049 Uiso 1 1 calc R U . . .
C431 C 0.2043(3) 0.4245(7) 0.1953(3) 0.0300(19) Uani 1 1 d . . . . .
C432 C 0.2218(3) 0.4422(7) 0.1448(3) 0.0302(19) Uani 1 1 d . . . . .
H432 H 0.2472 0.3947 0.1295 0.036 Uiso 1 1 calc R U . . .
C433 C 0.2017(4) 0.5311(8) 0.1162(3) 0.036(2) Uani 1 1 d . . . . .
H433 H 0.2122 0.5412 0.0809 0.043 Uiso 1 1 calc R U . . .
C434 C 0.1672(4) 0.6030(7) 0.1390(3) 0.036(2) Uani 1 1 d . . . . .
H434 H 0.1545 0.6637 0.1198 0.043 Uiso 1 1 calc R U . . .
C435 C 0.1510(4) 0.5876(8) 0.1892(4) 0.042(2) Uani 1 1 d . . . . .
H435 H 0.1276 0.6383 0.2051 0.051 Uiso 1 1 calc R U . . .
C436 C 0.1686(4) 0.4980(8) 0.2171(4) 0.039(2) Uani 1 1 d . . . . .
H436 H 0.1560 0.4867 0.2516 0.047 Uiso 1 1 calc R U . . .

loop_
_atom_site_aniso_label
_atom_site_aniso_U_11
_atom_site_aniso_U_22
_atom_site_aniso_U_33
_atom_site_aniso_U_23
_atom_site_aniso_U_13
_atom_site_aniso_U_12
Br11 0.0392(5) 0.0370(5) 0.0350(5) -0.0103(4) 0.0002(4) -0.0069(4)
Br12 0.0536(6) 0.0401(5) 0.0337(5) -0.0020(4) -0.0109(4) 0.0133(5)
Br13 0.0484(5) 0.0312(5) 0.0243(4) -0.0023(4) 0.0036(4) 0.0023(4)
Br14 0.0293(5) 0.0590(6) 0.0378(5) -0.0124(4) -0.0065(4) 0.0093(4)
Br21 0.0308(5) 0.0339(5) 0.0415(5) -0.0004(4) 0.0001(4) 0.0069(4)
Br22 0.0505(6) 0.0529(6) 0.0257(4) -0.0043(4) -0.0099(4) 0.0103(5)
Br23 0.0308(5) 0.0326(5) 0.0353(4) 0.0034(4) -0.0054(3) 0.0039(4)
Br24 0.0393(5) 0.0439(6) 0.0415(5) -0.0130(4) -0.0048(4) -0.0031(4)
Cu1 0.0286(5) 0.0293(6) 0.0242(5) -0.0035(4) -0.0018(4) 0.0022(4)
Cu2 0.0284(5) 0.0308(6) 0.0254(5) -0.0017(4) -0.0029(4) 0.0039(4)
P1 0.0240(11) 0.0249(11) 0.0314(11) 0.0003(9) -0.0018(9) -0.0012(9)
P2 0.0317(12) 0.0292(12) 0.0259(11) 0.0033(9) 0.0000(9) -0.0025(10)
P3 0.0279(11) 0.0241(11) 0.0236(10) -0.0012(9) -0.0026(8) 0.0002(9)
P4 0.0312(12) 0.0315(13) 0.0312(11) 0.0067(10) 0.0034(9) 0.0031(10)
C11 0.030(5) 0.021(5) 0.067(6) 0.002(4) 0.006(5) 0.003(4)
C12 0.045(6) 0.053(7) 0.061(7) 0.022(6) -0.005(5) 0.001(5)
C21 0.026(4) 0.031(5) 0.032(4) 0.005(4) 0.004(3) -0.003(4)
C22 0.051(6) 0.047(6) 0.052(6) -0.004(5) 0.017(5) -0.017(5)
C31 0.051(6) 0.019(4) 0.032(5) 0.002(4) 0.005(4) 0.003(4)
C32 0.033(5) 0.038(5) 0.041(5) 0.002(4) 0.003(4) 0.015(4)
C41 0.032(5) 0.052(6) 0.045(5) 0.010(5) 0.008(4) 0.013(5)
C42 0.083(9) 0.034(6) 0.059(7) 0.003(5) 0.030(6) 0.012(6)
C111 0.029(5) 0.041(5) 0.035(5) -0.008(4) -0.011(4) 0.012(4)
C112 0.035(6) 0.079(9) 0.054(6) -0.032(6) -0.005(5) -0.002(5)
C113 0.034(6) 0.120(12) 0.060(8) -0.041(8) -0.016(5) 0.015(7)
C114 0.074(9) 0.122(13) 0.032(6) -0.021(7) -0.025(6) 0.032(9)
C115 0.117(13) 0.089(10) 0.037(6) 0.013(6) -0.013(7) -0.013(9)
C116 0.067(8) 0.083(9) 0.031(5) 0.015(5) -0.023(5) -0.022(7)
C121 0.027(4) 0.030(5) 0.026(4) 0.005(3) -0.006(3) 0.001(4)
C122 0.036(5) 0.039(6) 0.033(5) 0.003(4) -0.014(4) -0.002(4)
C123 0.038(5) 0.037(6) 0.043(5) -0.001(4) 0.006(4) 0.007(4)
C124 0.042(6) 0.039(6) 0.045(5) -0.007(5) -0.005(4) 0.004(5)
C125 0.051(6) 0.027(5) 0.039(5) 0.004(4) -0.004(4) -0.003(4)
C126 0.041(5) 0.026(5) 0.040(5) -0.003(4) 0.005(4) 0.001(4)
C131 0.021(4) 0.025(4) 0.027(4) 0.003(3) -0.002(3) -0.004(3)
C132 0.033(5) 0.033(5) 0.033(4) 0.004(4) -0.004(4) -0.003(4)
C133 0.032(5) 0.046(6) 0.040(5) 0.012(4) 0.000(4) -0.004(4)
C134 0.025(5) 0.053(7) 0.054(6) 0.022(5) 0.010(4) 0.009(4)
C135 0.036(5) 0.040(6) 0.039(5) 0.001(4) 0.012(4) 0.008(4)
C136 0.035(5) 0.035(5) 0.036(5) -0.006(4) -0.005(4) -0.001(4)
C211 0.030(5) 0.027(5) 0.032(4) -0.002(4) 0.003(4) -0.002(4)
C212 0.045(6) 0.037(5) 0.029(4) 0.001(4) 0.005(4) -0.004(4)
C213 0.047(6) 0.048(6) 0.043(6) 0.005(5) -0.010(5) -0.006(5)
C214 0.038(6) 0.042(6) 0.062(7) 0.004(5) -0.014(5) -0.007(5)
C215 0.037(6) 0.043(6) 0.056(6) 0.004(5) 0.002(5) -0.006(5)
C216 0.037(5) 0.042(6) 0.037(5) -0.004(4) 0.003(4) -0.002(4)
C221 0.026(4) 0.026(4) 0.036(4) 0.004(4) 0.003(3) -0.007(4)
C222 0.031(5) 0.045(6) 0.039(5) 0.006(4) 0.009(4) 0.005(4)
C223 0.041(6) 0.039(6) 0.062(7) -0.007(5) 0.015(5) 0.004(5)
C224 0.052(6) 0.039(6) 0.049(6) -0.013(5) 0.022(5) -0.010(5)
C225 0.056(6) 0.051(6) 0.027(4) -0.004(4) 0.012(4) -0.016(5)
C226 0.045(6) 0.044(6) 0.025(4) 0.000(4) 0.011(4) -0.003(5)
C231 0.033(5) 0.028(5) 0.031(4) -0.006(4) -0.008(4) -0.004(4)
C232 0.038(5) 0.045(6) 0.044(5) 0.006(5) 0.004(4) -0.006(5)
C233 0.059(7) 0.039(6) 0.058(7) 0.007(5) -0.011(6) -0.008(5)
C234 0.068(8) 0.030(5) 0.052(6) 0.002(5) -0.032(6) 0.008(5)
C235 0.045(6) 0.051(7) 0.044(6) -0.011(5) -0.011(5) 0.017(5)
C236 0.047(6) 0.035(5) 0.035(5) -0.004(4) -0.002(4) 0.003(4)
C311 0.024(4) 0.028(5) 0.026(4) 0.001(3) -0.007(3) -0.008(3)
C312 0.029(5) 0.043(6) 0.026(4) 0.002(4) -0.001(3) -0.006(4)
C313 0.046(6) 0.040(6) 0.043(5) 0.010(5) 0.006(5) -0.006(5)
C314 0.046(6) 0.041(6) 0.040(5) 0.007(5) -0.013(4) -0.008(5)
C315 0.044(6) 0.031(5) 0.053(6) -0.005(4) -0.012(5) 0.002(4)
C316 0.033(5) 0.022(4) 0.044(5) 0.003(4) -0.001(4) -0.004(4)
C321 0.027(4) 0.030(4) 0.019(4) 0.000(3) -0.004(3) 0.000(4)
C322 0.033(5) 0.029(5) 0.033(4) -0.003(4) 0.001(4) 0.002(4)
C323 0.046(6) 0.035(5) 0.038(5) 0.008(4) 0.011(4) 0.006(4)
C324 0.040(5) 0.050(6) 0.034(5) 0.013(4) 0.008(4) 0.017(5)
C325 0.040(5) 0.055(6) 0.024(4) -0.003(4) -0.013(4) 0.010(5)
C326 0.031(5) 0.036(5) 0.038(5) -0.002(4) -0.001(4) -0.003(4)
C331 0.021(4) 0.030(5) 0.029(4) 0.006(3) -0.005(3) -0.006(3)
C332 0.045(6) 0.056(7) 0.036(5) -0.007(5) -0.005(4) -0.009(5)
C333 0.041(6) 0.097(10) 0.030(5) -0.004(5) -0.017(4) -0.013(6)
C334 0.032(5) 0.040(6) 0.070(7) 0.010(5) -0.017(5) 0.002(5)
C335 0.035(6) 0.053(7) 0.084(8) -0.011(6) -0.016(6) 0.010(5)
C336 0.032(5) 0.043(6) 0.063(7) -0.022(5) -0.018(5) 0.005(4)
C411 0.048(6) 0.032(5) 0.038(5) 0.008(4) -0.006(4) 0.004(4)
C412 0.054(6) 0.034(5) 0.035(5) 0.002(4) 0.001(4) 0.000(5)
C413 0.116(12) 0.033(6) 0.037(6) -0.003(5) 0.009(7) -0.009(7)
C414 0.114(12) 0.060(8) 0.049(7) 0.000(6) -0.028(8) -0.007(8)
C415 0.069(8) 0.048(7) 0.078(9) 0.001(6) -0.040(7) -0.007(6)
C416 0.049(6) 0.047(7) 0.059(7) 0.006(5) -0.020(5) -0.004(5)
C421 0.044(5) 0.023(4) 0.033(4) -0.001(4) 0.008(4) 0.002(4)
C422 0.034(5) 0.044(6) 0.045(5) 0.010(5) -0.001(4) 0.000(4)
C423 0.054(7) 0.054(7) 0.063(7) 0.001(6) -0.002(6) -0.008(6)
C424 0.064(8) 0.037(6) 0.080(8) -0.013(6) 0.027(7) -0.021(6)
C425 0.089(9) 0.032(6) 0.046(6) 0.006(5) 0.023(6) -0.008(6)
C426 0.051(6) 0.037(6) 0.035(5) 0.002(4) -0.001(4) 0.000(5)
C431 0.027(4) 0.031(5) 0.032(4) -0.003(4) 0.005(4) -0.005(4)
C432 0.031(5) 0.029(5) 0.030(4) -0.004(4) 0.003(4) -0.001(4)
C433 0.041(5) 0.041(5) 0.025(4) 0.006(4) 0.000(4) -0.008(4)
C434 0.045(6) 0.026(5) 0.037(5) 0.001(4) -0.015(4) -0.001(4)
C435 0.039(5) 0.048(6) 0.039(5) -0.008(5) -0.008(4) 0.010(5)
C436 0.042(5) 0.044(6) 0.031(5) 0.004(4) 0.001(4) 0.006(5)

loop_
_atom_type_symbol
_atom_type_description
_atom_type_scat_dispersion_real
_atom_type_scat_dispersion_imag
_atom_type_scat_source
C C 0.0033 0.0016 'International Tables Vol C Tables 4.2.6.8 and 6.1.1.4'
H H 0.0000 0.0000 'International Tables Vol C Tables 4.2.6.8 and 6.1.1.4'
Br Br -0.2901 2.4595 'International Tables Vol C Tables 4.2.6.8 and 6.1.1.4'
Cu Cu 0.3201 1.2651 'International Tables Vol C Tables 4.2.6.8 and 6.1.1.4'
P P 0.1023 0.0942 'International Tables Vol C Tables 4.2.6.8 and 6.1.1.4'

loop_
_geom_angle_atom_site_label_1
_geom_angle_atom_site_label_2
_geom_angle_atom_site_label_3
_geom_angle
_geom_angle_site_symmetry_1
_geom_angle_site_symmetry_3
Br12 Cu1 Br14 136.66(6) . .
Br12 Cu1 Br13 96.76(5) . .
Br14 Cu1 Br13 97.45(5) . .
Br12 Cu1 Br11 98.06(5) . .
Br14 Cu1 Br11 97.36(5) . .
Br13 Cu1 Br11 139.13(6) . .
Br21 Cu2 Br23 138.08(6) . .
Br21 Cu2 Br24 96.92(5) . .
Br23 Cu2 Br24 98.52(5) . .
Br21 Cu2 Br22 98.87(5) . .
Br23 Cu2 Br22 95.26(5) . .
Br24 Cu2 Br22 137.83(6) . .
C11 P1 C131 107.2(4) . .
C11 P1 C121 111.6(4) . .
C131 P1 C121 110.8(4) . .
C11 P1 C111 110.8(5) . .
C131 P1 C111 108.7(4) . .
C121 P1 C111 107.8(4) . .
C211 P2 C221 108.5(4) . .
C211 P2 C21 109.1(4) . .
C221 P2 C21 107.6(4) . .
C211 P2 C231 110.9(4) . .
C221 P2 C231 110.3(4) . .
C21 P2 C231 110.3(4) . .
C31 P3 C311 111.5(4) . .
C31 P3 C321 105.8(4) . .
C311 P3 C321 112.4(4) . .
C31 P3 C331 110.9(4) . .
C311 P3 C331 107.2(4) . .
C321 P3 C331 109.2(4) . .
C431 P4 C421 110.0(4) . .
C431 P4 C411 110.2(4) . .
C421 P4 C411 108.8(4) . .
C431 P4 C41 110.2(4) . .
C421 P4 C41 107.9(5) . .
C411 P4 C41 109.7(5) . .
C12 C11 P1 113.3(7) . .
C12 C11 H11A 108.9 . .
P1 C11 H11A 108.9 . .
C12 C11 H11B 108.9 . .
P1 C11 H11B 108.9 . .
H11A C11 H11B 107.7 . .
C11 C12 H12A 109.5 . .
C11 C12 H12B 109.5 . .
H12A C12 H12B 109.5 . .
C11 C12 H12C 109.5 . .
H12A C12 H12C 109.5 . .
H12B C12 H12C 109.5 . .
C22 C21 P2 113.1(6) . .
C22 C21 H21A 109.0 . .
P2 C21 H21A 109.0 . .
C22 C21 H21B 109.0 . .
P2 C21 H21B 109.0 . .
H21A C21 H21B 107.8 . .
C21 C22 H22A 109.5 . .
C21 C22 H22B 109.5 . .
H22A C22 H22B 109.5 . .
C21 C22 H22C 109.5 . .
H22A C22 H22C 109.5 . .
H22B C22 H22C 109.5 . .
C32 C31 P3 112.3(6) . .
C32 C31 H31A 109.2 . .
P3 C31 H31A 109.2 . .
C32 C31 H31B 109.2 . .
P3 C31 H31B 109.2 . .
H31A C31 H31B 107.9 . .
C31 C32 H32A 109.5 . .
C31 C32 H32B 109.5 . .
H32A C32 H32B 109.5 . .
C31 C32 H32C 109.5 . .
H32A C32 H32C 109.5 . .
H32B C32 H32C 109.5 . .
C42 C41 P4 113.3(7) . .
C42 C41 H41A 108.9 . .
P4 C41 H41A 108.9 . .
C42 C41 H41B 108.9 . .
P4 C41 H41B 108.9 . .
H41A C41 H41B 107.7 . .
C41 C42 H42A 109.5 . .
C41 C42 H42B 109.5 . .
H42A C42 H42B 109.5 . .
C41 C42 H42C 109.5 . .
H42A C42 H42C 109.5 . .
H42B C42 H42C 109.5 . .
C112 C111 C116 121.2(9) . .
C112 C111 P1 120.7(8) . .
C116 C111 P1 117.7(7) . .
C111 C112 C113 118.5(12) . .
C111 C112 H112 120.8 . .
C113 C112 H112 120.8 . .
C114 C113 C112 120.4(11) . .
C114 C113 H113 119.8 . .
C112 C113 H113 119.8 . .
C113 C114 C115 120.9(11) . .
C113 C114 H114 119.5 . .
C115 C114 H114 119.5 . .
C114 C115 C116 119.7(13) . .
C114 C115 H115 120.1 . .
C116 C115 H115 120.1 . .
C115 C116 C111 119.2(11) . .
C115 C116 H116 120.4 . .
C111 C116 H116 120.4 . .
C122 C121 C126 119.6(8) . .
C122 C121 P1 120.8(7) . .
C126 C121 P1 119.0(6) . .
C121 C122 C123 120.3(9) . .
C121 C122 H122 119.9 . .
C123 C122 H122 119.9 . .
C124 C123 C122 119.2(9) . .
C124 C123 H123 120.4 . .
C122 C123 H123 120.4 . .
C123 C124 C125 121.0(9) . .
C123 C124 H124 119.5 . .
C125 C124 H124 119.5 . .
C126 C125 C124 120.1(9) . .
C126 C125 H125 120.0 . .
C124 C125 H125 120.0 . .
C125 C126 C121 119.8(9) . .
C125 C126 H126 120.1 . .
C121 C126 H126 120.1 . .
C136 C131 C132 119.3(8) . .
C136 C131 P1 118.0(6) . .
C132 C131 P1 122.4(7) . .
C133 C132 C131 120.5(9) . .
C133 C132 H132 119.8 . .
C131 C132 H132 119.8 . .
C134 C133 C132 119.0(9) . .
C134 C133 H133 120.5 . .
C132 C133 H133 120.5 . .
C133 C134 C135 121.2(9) . .
C133 C134 H134 119.4 . .
C135 C134 H134 119.4 . .
C134 C135 C136 119.0(9) . .
C134 C135 H135 120.5 . .
C136 C135 H135 120.5 . .
C131 C136 C135 121.0(8) . .
C131 C136 H136 119.5 . .
C135 C136 H136 119.5 . .
C212 C211 C216 119.5(8) . .
C212 C211 P2 119.7(7) . .
C216 C211 P2 120.8(7) . .
C213 C212 C211 120.5(9) . .
C213 C212 H212 119.7 . .
C211 C212 H212 119.7 . .
C214 C213 C212 119.4(9) . .
C214 C213 H213 120.3 . .
C212 C213 H213 120.3 . .
C213 C214 C215 120.6(9) . .
C213 C214 H214 119.7 . .
C215 C214 H214 119.7 . .
C216 C215 C214 119.3(9) . .
C216 C215 H215 120.3 . .
C214 C215 H215 120.3 . .
C215 C216 C211 120.7(9) . .
C215 C216 H216 119.7 . .
C211 C216 H216 119.7 . .
C222 C221 C226 119.3(9) . .
C222 C221 P2 118.7(7) . .
C226 C221 P2 121.4(7) . .
C223 C222 C221 121.2(9) . .
C223 C222 H222 119.4 . .
C221 C222 H222 119.4 . .
C222 C223 C224 119.7(10) . .
C222 C223 H223 120.2 . .
C224 C223 H223 120.2 . .
C225 C224 C223 120.1(9) . .
C225 C224 H224 120.0 . .
C223 C224 H224 120.0 . .
C226 C225 C224 119.6(10) . .
C226 C225 H225 120.2 . .
C224 C225 H225 120.2 . .
C225 C226 C221 120.1(9) . .
C225 C226 H226 120.0 . .
C221 C226 H226 120.0 . .
C236 C231 C232 120.1(9) . .
C236 C231 P2 120.2(7) . .
C232 C231 P2 119.7(7) . .
C233 C232 C231 120.4(10) . .
C233 C232 H232 119.8 . .
C231 C232 H232 119.8 . .
C234 C233 C232 120.0(10) . .
C234 C233 H233 120.0 . .
C232 C233 H233 120.0 . .
C233 C234 C235 120.0(10) . .
C233 C234 H234 120.0 . .
C235 C234 H234 120.0 . .
C234 C235 C236 121.3(10) . .
C234 C235 H235 119.4 . .
C236 C235 H235 119.4 . .
C231 C236 C235 118.2(9) . .
C231 C236 H236 120.9 . .
C235 C236 H236 120.9 . .
C312 C311 C316 119.4(8) . .
C312 C311 P3 121.1(7) . .
C316 C311 P3 119.1(6) . .
C311 C312 C313 121.3(9) . .
C311 C312 H312 119.4 . .
C313 C312 H312 119.4 . .
C314 C313 C312 119.5(9) . .
C314 C313 H313 120.3 . .
C312 C313 H313 120.3 . .
C313 C314 C315 120.0(9) . .
C313 C314 H314 120.0 . .
C315 C314 H314 120.0 . .
C314 C315 C316 120.5(9) . .
C314 C315 H315 119.7 . .
C316 C315 H315 119.7 . .
C315 C316 C311 119.4(9) . .
C315 C316 H316 120.3 . .
C311 C316 H316 120.3 . .
C322 C321 C326 119.7(7) . .
C322 C321 P3 116.7(6) . .
C326 C321 P3 123.1(6) . .
C323 C322 C321 120.7(8) . .
C323 C322 H322 119.6 . .
C321 C322 H322 119.6 . .
C322 C323 C324 119.1(9) . .
C322 C323 H323 120.5 . .
C324 C323 H323 120.5 . .
C325 C324 C323 121.3(8) . .
C325 C324 H324 119.4 . .
C323 C324 H324 119.4 . .
C324 C325 C326 120.2(9) . .
C324 C325 H325 119.9 . .
C326 C325 H325 119.9 . .
C325 C326 C321 119.1(8) . .
C325 C326 H326 120.5 . .
C321 C326 H326 120.5 . .
C332 C331 C336 119.5(8) . .
C332 C331 P3 122.1(7) . .
C336 C331 P3 118.3(6) . .
C331 C332 C333 118.9(10) . .
C331 C332 H332 120.5 . .
C333 C332 H332 120.5 . .
C334 C333 C332 121.0(9) . .
C334 C333 H333 119.5 . .
C332 C333 H333 119.5 . .
C333 C334 C335 120.3(9) . .
C333 C334 H334 119.9 . .
C335 C334 H334 119.9 . .
C334 C335 C336 119.5(10) . .
C334 C335 H335 120.2 . .
C336 C335 H335 120.2 . .
C335 C336 C331 120.9(9) . .
C335 C336 H336 119.6 . .
C331 C336 H336 119.6 . .
C416 C411 C412 119.9(9) . .
C416 C411 P4 119.7(8) . .
C412 C411 P4 120.4(8) . .
C413 C412 C411 119.5(11) . .
C413 C412 H412 120.2 . .
C411 C412 H412 120.2 . .
C414 C413 C412 120.8(12) . .
C414 C413 H413 119.6 . .
C412 C413 H413 119.6 . .
C413 C414 C415 120.1(11) . .
C413 C414 H414 120.0 . .
C415 C414 H414 120.0 . .
C414 C415 C416 121.5(12) . .
C414 C415 H415 119.2 . .
C416 C415 H415 119.2 . .
C415 C416 C411 118.1(12) . .
C415 C416 H416 120.9 . .
C411 C416 H416 120.9 . .
C422 C421 C426 118.4(9) . .
C422 C421 P4 120.7(7) . .
C426 C421 P4 120.6(7) . .
C423 C422 C421 120.4(9) . .
C423 C422 H422 119.8 . .
C421 C422 H422 119.8 . .
C424 C423 C422 119.7(11) . .
C424 C423 H423 120.1 . .
C422 C423 H423 120.1 . .
C423 C424 C425 121.0(10) . .
C423 C424 H424 119.5 . .
C425 C424 H424 119.5 . .
C424 C425 C426 121.0(10) . .
C424 C425 H425 119.5 . .
C426 C425 H425 119.5 . .
C425 C426 C421 119.4(10) . .
C425 C426 H426 120.3 . .
C421 C426 H426 120.3 . .
C432 C431 C436 118.5(8) . .
C432 C431 P4 121.8(7) . .
C436 C431 P4 119.7(7) . .
C431 C432 C433 119.7(8) . .
C431 C432 H432 120.1 . .
C433 C432 H432 120.1 . .
C434 C433 C432 120.3(8) . .
C434 C433 H433 119.8 . .
C432 C433 H433 119.8 . .
C435 C434 C433 120.1(9) . .
C435 C434 H434 119.9 . .
C433 C434 H434 119.9 . .
C434 C435 C436 120.2(9) . .
C434 C435 H435 119.9 . .
C436 C435 H435 119.9 . .
C435 C436 C431 121.1(9) . .
C435 C436 H436 119.5 . .
C431 C436 H436 119.5 . .

loop_
_geom_bond_atom_site_label_1
_geom_bond_atom_site_label_2
_geom_bond_distance
_geom_bond_site_symmetry_2
Br11 Cu1 2.3975(13) .
Br12 Cu1 2.3659(14) .
Br13 Cu1 2.3954(12) .
Br14 Cu1 2.3880(13) .
Br21 Cu2 2.3790(13) .
Br22 Cu2 2.3923(13) .
Br23 Cu2 2.3826(13) .
Br24 Cu2 2.3886(14) .
P1 C11 1.771(9) .
P1 C131 1.786(8) .
P1 C121 1.793(9) .
P1 C111 1.798(9) .
P2 C211 1.785(9) .
P2 C221 1.792(9) .
P2 C21 1.795(8) .
P2 C231 1.796(9) .
P3 C31 1.770(9) .
P3 C311 1.784(8) .
P3 C321 1.793(8) .
P3 C331 1.798(8) .
P4 C431 1.776(9) .
P4 C421 1.782(9) .
P4 C411 1.782(10) .
P4 C41 1.796(9) .
C11 C12 1.534(14) .
C11 H11A 0.9900 .
C11 H11B 0.9900 .
C12 H12A 0.9800 .
C12 H12B 0.9800 .
C12 H12C 0.9800 .
C21 C22 1.520(13) .
C21 H21A 0.9900 .
C21 H21B 0.9900 .
C22 H22A 0.9800 .
C22 H22B 0.9800 .
C22 H22C 0.9800 .
C31 C32 1.543(12) .
C31 H31A 0.9900 .
C31 H31B 0.9900 .
C32 H32A 0.9800 .
C32 H32B 0.9800 .
C32 H32C 0.9800 .
C41 C42 1.523(15) .
C41 H41A 0.9900 .
C41 H41B 0.9900 .
C42 H42A 0.9800 .
C42 H42B 0.9800 .
C42 H42C 0.9800 .
C111 C112 1.346(13) .
C111 C116 1.393(14) .
C112 C113 1.418(16) .
C112 H112 0.9500 .
C113 C114 1.342(19) .
C113 H113 0.9500 .
C114 C115 1.369(19) .
C114 H114 0.9500 .
C115 C116 1.380(14) .
C115 H115 0.9500 .
C116 H116 0.9500 .
C121 C122 1.376(12) .
C121 C126 1.397(12) .
C122 C123 1.390(13) .
C122 H122 0.9500 .
C123 C124 1.371(13) .
C123 H123 0.9500 .
C124 C125 1.377(13) .
C124 H124 0.9500 .
C125 C126 1.367(12) .
C125 H125 0.9500 .
C126 H126 0.9500 .
C131 C136 1.375(12) .
C131 C132 1.398(11) .
C132 C133 1.385(13) .
C132 H132 0.9500 .
C133 C134 1.384(14) .
C133 H133 0.9500 .
C134 C135 1.385(14) .
C134 H134 0.9500 .
C135 C136 1.385(12) .
C135 H135 0.9500 .
C136 H136 0.9500 .
C211 C212 1.388(12) .
C211 C216 1.390(12) .
C212 C213 1.387(13) .
C212 H212 0.9500 .
C213 C214 1.377(14) .
C213 H213 0.9500 .
C214 C215 1.405(14) .
C214 H214 0.9500 .
C215 C216 1.370(13) .
C215 H215 0.9500 .
C216 H216 0.9500 .
C221 C222 1.378(12) .
C221 C226 1.395(12) .
C222 C223 1.365(13) .
C222 H222 0.9500 .
C223 C224 1.393(15) .
C223 H223 0.9500 .
C224 C225 1.389(15) .
C224 H224 0.9500 .
C225 C226 1.384(13) .
C225 H225 0.9500 .
C226 H226 0.9500 .
C231 C236 1.377(13) .
C231 C232 1.389(12) .
C232 C233 1.376(14) .
C232 H232 0.9500 .
C233 C234 1.365(15) .
C233 H233 0.9500 .
C234 C235 1.368(15) .
C234 H234 0.9500 .
C235 C236 1.399(13) .
C235 H235 0.9500 .
C236 H236 0.9500 .
C311 C312 1.369(11) .
C311 C316 1.391(12) .
C312 C313 1.388(13) .
C312 H312 0.9500 .
C313 C314 1.372(14) .
C313 H313 0.9500 .
C314 C315 1.381(13) .
C314 H314 0.9500 .
C315 C316 1.391(13) .
C315 H315 0.9500 .
C316 H316 0.9500 .
C321 C322 1.387(12) .
C321 C326 1.414(11) .
C322 C323 1.385(12) .
C322 H322 0.9500 .
C323 C324 1.391(14) .
C323 H323 0.9500 .
C324 C325 1.373(14) .
C324 H324 0.9500 .
C325 C326 1.392(12) .
C325 H325 0.9500 .
C326 H326 0.9500 .
C331 C332 1.378(12) .
C331 C336 1.387(12) .
C332 C333 1.387(14) .
C332 H332 0.9500 .
C333 C334 1.365(15) .
C333 H333 0.9500 .
C334 C335 1.368(15) .
C334 H334 0.9500 .
C335 C336 1.371(13) .
C335 H335 0.9500 .
C336 H336 0.9500 .
C411 C416 1.393(14) .
C411 C412 1.400(13) .
C412 C413 1.380(14) .
C412 H412 0.9500 .
C413 C414 1.347(18) .
C413 H413 0.9500 .
C414 C415 1.377(18) .
C414 H414 0.9500 .
C415 C416 1.382(15) .
C415 H415 0.9500 .
C416 H416 0.9500 .
C421 C422 1.396(13) .
C421 C426 1.406(12) .
C422 C423 1.392(14) .
C422 H422 0.9500 .
C423 C424 1.355(16) .
C423 H423 0.9500 .
C424 C425 1.361(17) .
C424 H424 0.9500 .
C425 C426 1.375(15) .
C425 H425 0.9500 .
C426 H426 0.9500 .
C431 C432 1.385(11) .
C431 C436 1.391(12) .
C432 C433 1.410(12) .
C432 H432 0.9500 .
C433 C434 1.372(13) .
C433 H433 0.9500 .
C434 C435 1.362(13) .
C434 H434 0.9500 .
C435 C436 1.387(13) .
C435 H435 0.9500 .
C436 H436 0.9500 .

loop_
_geom_hbond_atom_site_label_D
_geom_hbond_atom_site_label_H
_geom_hbond_atom_site_label_A
_geom_hbond_distance_DH
_geom_hbond_distance_HA
_geom_hbond_distance_DA
_geom_hbond_angle_DHA
_geom_hbond_site_symmetry_A
C42 H42C Br24 0.98 2.91 3.854(10) 162.5 .
C114 H114 Br22 0.95 2.75 3.646(11) 158.0 3_666
C136 H136 Br12 0.95 2.88 3.821(9) 170.8 1_565
C313 H313 Br23 0.95 2.93 3.737(10) 143.6 4_566
C334 H334 Br14 0.95 2.87 3.633(10) 138.5 .

loop_
_geom_torsion_atom_site_label_1
_geom_torsion_atom_site_label_2
_geom_torsion_atom_site_label_3
_geom_torsion_atom_site_label_4
_geom_torsion
_geom_torsion_site_symmetry_1
_geom_torsion_site_symmetry_2
_geom_torsion_site_symmetry_3
_geom_torsion_site_symmetry_4
C131 P1 C11 C12 -56.6(8) . . . .
C121 P1 C11 C12 64.8(8) . . . .
C111 P1 C11 C12 -175.1(7) . . . .
C211 P2 C21 C22 160.3(7) . . . .
C221 P2 C21 C22 42.8(8) . . . .
C231 P2 C21 C22 -77.6(8) . . . .
C311 P3 C31 C32 -65.5(7) . . . .
C321 P3 C31 C32 57.0(7) . . . .
C331 P3 C31 C32 175.2(6) . . . .
C431 P4 C41 C42 -79.6(8) . . . .
C421 P4 C41 C42 40.5(8) . . . .
C411 P4 C41 C42 158.9(7) . . . .
C11 P1 C111 C112 -14.9(10) . . . .
C131 P1 C111 C112 -132.4(8) . . . .
C121 P1 C111 C112 107.4(9) . . . .
C11 P1 C111 C116 172.2(8) . . . .
C131 P1 C111 C116 54.7(9) . . . .
C121 P1 C111 C116 -65.4(9) . . . .
C116 C111 C112 C113 -0.3(16) . . . .
P1 C111 C112 C113 -172.9(8) . . . .
C111 C112 C113 C114 0.2(18) . . . .
C112 C113 C114 C115 1(2) . . . .
C113 C114 C115 C116 -2(2) . . . .
C114 C115 C116 C111 2(2) . . . .
C112 C111 C116 C115 -0.6(18) . . . .
P1 C111 C116 C115 172.2(10) . . . .
C11 P1 C121 C122 18.0(8) . . . .
C131 P1 C121 C122 137.3(7) . . . .
C111 P1 C121 C122 -103.8(7) . . . .
C11 P1 C121 C126 -170.9(7) . . . .
C131 P1 C121 C126 -51.6(8) . . . .
C111 P1 C121 C126 67.3(8) . . . .
C126 C121 C122 C123 0.3(13) . . . .
P1 C121 C122 C123 171.4(7) . . . .
C121 C122 C123 C124 0.9(14) . . . .
C122 C123 C124 C125 -0.7(14) . . . .
C123 C124 C125 C126 -0.8(15) . . . .
C124 C125 C126 C121 2.0(14) . . . .
C122 C121 C126 C125 -1.8(13) . . . .
P1 C121 C126 C125 -173.0(7) . . . .
C11 P1 C131 C136 -67.0(8) . . . .
C121 P1 C131 C136 171.1(6) . . . .
C111 P1 C131 C136 52.8(8) . . . .
C11 P1 C131 C132 105.9(8) . . . .
C121 P1 C131 C132 -16.0(8) . . . .
C111 P1 C131 C132 -134.3(7) . . . .
C136 C131 C132 C133 -0.9(13) . . . .
P1 C131 C132 C133 -173.7(7) . . . .
C131 C132 C133 C134 1.5(13) . . . .
C132 C133 C134 C135 -0.3(14) . . . .
C133 C134 C135 C136 -1.5(14) . . . .
C132 C131 C136 C135 -0.9(13) . . . .
P1 C131 C136 C135 172.2(7) . . . .
C134 C135 C136 C131 2.1(14) . . . .
C221 P2 C211 C212 144.1(7) . . . .
C21 P2 C211 C212 27.2(9) . . . .
C231 P2 C211 C212 -94.5(8) . . . .
C221 P2 C211 C216 -35.3(9) . . . .
C21 P2 C211 C216 -152.3(7) . . . .
C231 P2 C211 C216 86.0(8) . . . .
C216 C211 C212 C213 0.6(14) . . . .
P2 C211 C212 C213 -178.9(8) . . . .
C211 C212 C213 C214 0.3(15) . . . .
C212 C213 C214 C215 -1.5(16) . . . .
C213 C214 C215 C216 1.8(16) . . . .
C214 C215 C216 C211 -0.9(15) . . . .
C212 C211 C216 C215 -0.3(14) . . . .
P2 C211 C216 C215 179.1(8) . . . .
C211 P2 C221 C222 -49.0(8) . . . .
C21 P2 C221 C222 68.9(8) . . . .
C231 P2 C221 C222 -170.7(7) . . . .
C211 P2 C221 C226 139.5(7) . . . .
C21 P2 C221 C226 -102.6(8) . . . .
C231 P2 C221 C226 17.8(8) . . . .
C226 C221 C222 C223 -1.2(13) . . . .
P2 C221 C222 C223 -172.8(7) . . . .
C221 C222 C223 C224 1.0(15) . . . .
C222 C223 C224 C225 -0.1(15) . . . .
C223 C224 C225 C226 -0.5(14) . . . .
C224 C225 C226 C221 0.3(14) . . . .
C222 C221 C226 C225 0.5(13) . . . .
P2 C221 C226 C225 172.0(7) . . . .
C211 P2 C231 C236 121.5(7) . . . .
C221 P2 C231 C236 -118.3(7) . . . .
C21 P2 C231 C236 0.4(8) . . . .
C211 P2 C231 C232 -58.0(8) . . . .
C221 P2 C231 C232 62.2(8) . . . .
C21 P2 C231 C232 -179.0(7) . . . .
C236 C231 C232 C233 -0.5(14) . . . .
P2 C231 C232 C233 178.9(8) . . . .
C231 C232 C233 C234 1.1(15) . . . .
C232 C233 C234 C235 -0.6(16) . . . .
C233 C234 C235 C236 -0.6(15) . . . .
C232 C231 C236 C235 -0.6(13) . . . .
P2 C231 C236 C235 179.9(7) . . . .
C234 C235 C236 C231 1.2(14) . . . .
C31 P3 C311 C312 -20.3(8) . . . .
C321 P3 C311 C312 -138.8(7) . . . .
C331 P3 C311 C312 101.2(7) . . . .
C31 P3 C311 C316 166.9(7) . . . .
C321 P3 C311 C316 48.3(8) . . . .
C331 P3 C311 C316 -71.6(7) . . . .
C316 C311 C312 C313 0.4(13) . . . .
P3 C311 C312 C313 -172.4(7) . . . .
C311 C312 C313 C314 -1.8(14) . . . .
C312 C313 C314 C315 2.2(15) . . . .
C313 C314 C315 C316 -1.2(14) . . . .
C314 C315 C316 C311 -0.2(14) . . . .
C312 C311 C316 C315 0.6(13) . . . .
P3 C311 C316 C315 173.5(7) . . . .
C31 P3 C321 C322 62.7(7) . . . .
C311 P3 C321 C322 -175.4(6) . . . .
C331 P3 C321 C322 -56.7(8) . . . .
C31 P3 C321 C326 -108.4(8) . . . .
C311 P3 C321 C326 13.5(9) . . . .
C331 P3 C321 C326 132.2(7) . . . .
C326 C321 C322 C323 0.1(13) . . . .
P3 C321 C322 C323 -171.3(7) . . . .
C321 C322 C323 C324 -1.4(13) . . . .
C322 C323 C324 C325 1.1(14) . . . .
C323 C324 C325 C326 0.5(14) . . . .
C324 C325 C326 C321 -1.7(14) . . . .
C322 C321 C326 C325 1.4(13) . . . .
P3 C321 C326 C325 172.2(7) . . . .
C31 P3 C331 C332 7.6(9) . . . .
C311 P3 C331 C332 -114.3(8) . . . .
C321 P3 C331 C332 123.8(8) . . . .
C31 P3 C331 C336 -176.8(7) . . . .
C311 P3 C331 C336 61.3(8) . . . .
C321 P3 C331 C336 -60.7(8) . . . .
C336 C331 C332 C333 -0.3(15) . . . .
P3 C331 C332 C333 175.2(8) . . . .
C331 C332 C333 C334 0.4(16) . . . .
C332 C333 C334 C335 -0.4(17) . . . .
C333 C334 C335 C336 0.4(18) . . . .
C334 C335 C336 C331 -0.4(18) . . . .
C332 C331 C336 C335 0.3(16) . . . .
P3 C331 C336 C335 -175.3(9) . . . .
C431 P4 C411 C416 -93.3(8) . . . .
C421 P4 C411 C416 146.0(8) . . . .
C41 P4 C411 C416 28.2(9) . . . .
C431 P4 C411 C412 84.3(8) . . . .
C421 P4 C411 C412 -36.3(9) . . . .
C41 P4 C411 C412 -154.2(8) . . . .
C416 C411 C412 C413 -1.9(14) . . . .
P4 C411 C412 C413 -179.6(8) . . . .
C411 C412 C413 C414 1.0(16) . . . .
C412 C413 C414 C415 0.9(19) . . . .
C413 C414 C415 C416 -1.8(19) . . . .
C414 C415 C416 C411 0.8(17) . . . .
C412 C411 C416 C415 1.0(15) . . . .
P4 C411 C416 C415 178.7(8) . . . .
C431 P4 C421 C422 20.5(9) . . . .
C411 P4 C421 C422 141.3(8) . . . .
C41 P4 C421 C422 -99.7(8) . . . .
C431 P4 C421 C426 -165.8(7) . . . .
C411 P4 C421 C426 -45.0(8) . . . .
C41 P4 C421 C426 74.0(8) . . . .
C426 C421 C422 C423 0.4(14) . . . .
P4 C421 C422 C423 174.3(8) . . . .
C421 C422 C423 C424 -0.9(17) . . . .
C422 C423 C424 C425 1.3(18) . . . .
C423 C424 C425 C426 -1.2(17) . . . .
C424 C425 C426 C421 0.7(16) . . . .
C422 C421 C426 C425 -0.3(14) . . . .
P4 C421 C426 C425 -174.2(8) . . . .
C421 P4 C431 C432 -109.6(7) . . . .
C411 P4 C431 C432 130.4(7) . . . .
C41 P4 C431 C432 9.2(9) . . . .
C421 P4 C431 C436 69.0(8) . . . .
C411 P4 C431 C436 -51.0(9) . . . .
C41 P4 C431 C436 -172.2(8) . . . .
C436 C431 C432 C433 -2.4(13) . . . .
P4 C431 C432 C433 176.2(7) . . . .
C431 C432 C433 C434 3.4(13) . . . .
C432 C433 C434 C435 -1.5(14) . . . .
C433 C434 C435 C436 -1.2(14) . . . .
C434 C435 C436 C431 2.2(15) . . . .
C432 C431 C436 C435 -0.4(14) . . . .
P4 C431 C436 C435 -179.0(7) . . . .
